data_4105181
loop_
_publ_author_name
'Leah N. Appelhans'
'Monica Kosa'
'A. V. Radha'
'Petra Simoncic'
'Alexandra Navrotsky'
'Michele Parrinello'
'Anthony K. Cheetham'

_publ_contact_author_address
;
Department of Materials Science and Metallurgy
University of Cambridge
Cambridge CB2 3QZ, UK
;
_publ_contact_author_email akc30@cam.ac.uk
_publ_contact_author_name 'Anthony K. Cheetham'
_publ_contact_author_phone '+44 01223-767061'
_publ_section_title
;
 Phase Selection and Energetics in Chiral Alkaline Earth Tartrates and
 Their Racemic and Meso Analogues: Synthetic, Structural, Computational,
 and Calorimetric Studies
;
_journal_name_full 'Journal of the American Chemical Society'
_journal_page_first 15375
_journal_page_last 15386
_journal_paper_doi 10.1021/ja905690t
_journal_volume 131
_journal_year 2009
_chemical_formula_sum 'C4 H9 Ba O8.5'
_chemical_formula_weight 330.45
_chemical_name_systematic
; 
 ? 
;
_space_group_IT_number 15
_symmetry_cell_setting monoclinic
_symmetry_space_group_name_Hall '-C 2yc'
_symmetry_space_group_name_H-M 'C 1 2/c 1'
_atom_sites_solution_hydrogens geom
_atom_sites_solution_primary direct
_atom_sites_solution_secondary difmap
_audit_creation_method SHELXL-97
_cell_angle_alpha 90.00
_cell_angle_beta 104.305(2)
_cell_angle_gamma 90.00
_cell_formula_units_Z 8
_cell_length_a 18.7973(16)
_cell_length_b 5.1127(4)
_cell_length_c 18.5512(16)
_cell_measurement_temperature 298(2)
_cell_volume 1727.6(2)
_computing_cell_refinement 'Bruker SMART'
_computing_data_collection 'Bruker SMART'
_computing_data_reduction 'Bruker SAINT'
_computing_molecular_graphics 'Bruker SHELXTL'
_computing_publication_material 'Bruker SHELXTL'
_computing_structure_refinement 'SHELXL-97 (Sheldrick, 1997)'
_computing_structure_solution 'SHELXS-97 (Sheldrick, 1990)'
_diffrn_ambient_temperature 298(2)
_diffrn_measured_fraction_theta_full 0.953
_diffrn_measured_fraction_theta_max 0.953
_diffrn_measurement_device_type 'CCD area detector'
_diffrn_measurement_method 'phi and omega scans'
_diffrn_radiation_monochromator graphite
_diffrn_radiation_source 'fine-focus sealed tube'
_diffrn_radiation_type MoK\a
_diffrn_radiation_wavelength 0.71073
_diffrn_reflns_av_R_equivalents 0.0873
_diffrn_reflns_av_sigmaI/netI 0.0742
_diffrn_reflns_limit_h_max 24
_diffrn_reflns_limit_h_min -23
_diffrn_reflns_limit_k_max 6
_diffrn_reflns_limit_k_min -6
_diffrn_reflns_limit_l_max 23
_diffrn_reflns_limit_l_min -23
_diffrn_reflns_number 6842
_diffrn_reflns_theta_full 27.10
_diffrn_reflns_theta_max 27.10
_diffrn_reflns_theta_min 2.24
_exptl_absorpt_coefficient_mu 4.620
_exptl_absorpt_correction_T_max 0.3632
_exptl_absorpt_correction_T_min 0.2319
_exptl_absorpt_correction_type psi-scan
_exptl_absorpt_process_details 'Bruker ShelXtl Psiscan'
_exptl_crystal_colour colorless
_exptl_crystal_density_diffrn 2.541
_exptl_crystal_description rod
_exptl_crystal_F_000 1256
_exptl_crystal_size_max 0.5
_exptl_crystal_size_mid 0.03
_exptl_crystal_size_min 0.03
_refine_diff_density_max 1.450
_refine_diff_density_min -0.948
_refine_diff_density_rms 0.178
_refine_ls_extinction_method none
_refine_ls_goodness_of_fit_ref 1.037
_refine_ls_hydrogen_treatment mixed
_refine_ls_matrix_type full
_refine_ls_number_parameters 150
_refine_ls_number_reflns 1822
_refine_ls_number_restraints 12
_refine_ls_restrained_S_all 1.036
_refine_ls_R_factor_all 0.0588
_refine_ls_R_factor_gt 0.0375
_refine_ls_shift/su_max 0.009
_refine_ls_shift/su_mean 0.001
_refine_ls_structure_factor_coef Fsqd
_refine_ls_weighting_details 'calc w=1/[\s^2^(Fo^2^)+(0.0125P)^2^+0.0000P] where P=(Fo^2^+2Fc^2^)/3'
_refine_ls_weighting_scheme calc
_refine_ls_wR_factor_gt 0.0678
_refine_ls_wR_factor_ref 0.0720
_reflns_number_gt 1260
_reflns_number_total 1822
_reflns_threshold_expression >2sigma(I)
_cod_data_source_file ja905690t_si_002_08.cif
_cod_data_source_block l3188psi
_cod_depositor_comments
;

2022-01-02
Z value and formula fixed to values more according to usual
chemical conventions.                 miguel
;
_cod_original_formula_sum 'C8 H18 Ba2 O17'
_cod_original_formula_weight 660.90
_cod_original_formula_units_Z 4
_cod_database_code 4105181

loop_
_symmetry_equiv_pos_as_xyz
'x, y, z'
'-x, y, -z+1/2'
'x+1/2, y+1/2, z'
'-x+1/2, y+1/2, -z+1/2'
'-x, -y, -z'
'x, -y, z-1/2'
'-x+1/2, -y+1/2, -z'
'x+1/2, -y+1/2, z-1/2'

loop_
_atom_site_label
_atom_site_type_symbol
_atom_site_fract_x
_atom_site_fract_y
_atom_site_fract_z
_atom_site_U_iso_or_equiv
_atom_site_adp_type
_atom_site_occupancy
_atom_site_symmetry_multiplicity
_atom_site_calc_flag
_atom_site_refinement_flags
Ba1 Ba 0.420708(17) 0.73893(6) 0.142056(18) 0.02368(12) Uani 1 1 d .
C1 C 0.6160(3) 0.9390(11) 0.1795(3) 0.0252(14) Uani 1 1 d .
C2 C 0.6153(3) 0.7462(11) 0.1165(3) 0.0213(11) Uani 1 1 d D
H1 H 0.656(2) 0.635(8) 0.130(3) 0.026 Uiso 1 1 d D
C3 C 0.6254(4) 0.8952(10) 0.0484(4) 0.0290(15) Uani 1 1 d .
H2 H 0.675(3) 0.975(10) 0.051(3) 0.035 Uiso 1 1 d D
C4 C 0.6197(3) 0.7130(10) -0.0181(3) 0.0237(13) Uani 1 1 d .
O1 O 0.5633(2) 0.9385(7) 0.2104(2) 0.0256(9) Uani 1 1 d .
O2 O 0.6703(2) 1.0895(8) 0.1953(2) 0.0400(12) Uani 1 1 d .
O3 O 0.5476(2) 0.6045(7) 0.0981(2) 0.0317(11) Uani 1 1 d D
H3 H 0.562(3) 0.458(6) 0.100(3) 0.038 Uiso 1 1 d D
O4 O 0.5720(3) 1.1018(7) 0.0302(3) 0.0423(13) Uani 1 1 d D
H4 H 0.595(2) 1.214(8) 0.019(4) 0.051 Uiso 1 1 d D
O5 O 0.6593(2) 0.5099(8) -0.0085(2) 0.0360(11) Uani 1 1 d .
O6 O 0.5749(2) 0.7677(7) -0.0795(2) 0.0288(9) Uani 1 1 d .
O7 O 0.5000 0.3900(10) 0.2500 0.0292(14) Uani 1 2 d SD
H7 H 0.325(3) 0.354(7) 0.2317(16) 0.035 Uiso 1 1 d D
O8 O 0.3168(2) 0.4541(9) 0.1950(3) 0.0391(12) Uani 1 1 d D
H5 H 0.527(3) 0.284(6) 0.232(4) 0.047 Uiso 1 1 d D
H6 H 0.2739(16) 0.501(12) 0.191(3) 0.047 Uiso 1 1 d D
O9 O 0.2860(3) 0.9779(8) 0.1041(3) 0.0454(13) Uani 1 1 d D
H8 H 0.248(2) 1.012(11) 0.068(3) 0.054 Uiso 1 1 d D
H9 H 0.293(4) 1.113(12) 0.128(3) 0.054 Uiso 1 1 d D

loop_
_atom_site_aniso_label
_atom_site_aniso_U_11
_atom_site_aniso_U_22
_atom_site_aniso_U_33
_atom_site_aniso_U_23
_atom_site_aniso_U_13
_atom_site_aniso_U_12
Ba1 0.01959(19) 0.02122(18) 0.0282(2) 0.00293(18) 0.00206(14) -0.00074(18)
C1 0.027(4) 0.025(3) 0.022(3) 0.003(3) 0.005(3) 0.000(3)
C2 0.022(3) 0.021(3) 0.023(3) -0.001(3) 0.011(2) -0.003(3)
C3 0.038(4) 0.017(3) 0.035(4) 0.001(3) 0.017(3) 0.001(3)
C4 0.027(3) 0.021(3) 0.026(3) 0.003(3) 0.011(3) -0.002(3)
O1 0.028(2) 0.022(2) 0.029(2) -0.0009(17) 0.013(2) 0.0017(17)
O2 0.032(3) 0.048(3) 0.043(3) -0.024(2) 0.017(2) -0.016(2)
O3 0.034(3) 0.025(2) 0.039(3) -0.008(2) 0.015(2) -0.007(2)
O4 0.062(4) 0.017(2) 0.056(3) 0.001(2) 0.031(3) 0.003(2)
O5 0.044(3) 0.033(2) 0.028(3) -0.006(2) 0.003(2) 0.016(2)
O6 0.032(2) 0.026(2) 0.028(2) 0.003(2) 0.0074(19) -0.002(2)
O7 0.032(4) 0.024(3) 0.035(4) 0.000 0.015(3) 0.000
O8 0.031(3) 0.044(3) 0.045(3) 0.012(2) 0.016(3) 0.003(2)
O9 0.029(3) 0.039(3) 0.063(4) -0.007(3) 0.001(2) 0.006(2)

loop_
_atom_type_symbol
_atom_type_description
_atom_type_scat_dispersion_real
_atom_type_scat_dispersion_imag
_atom_type_scat_source
C C 0.0033 0.0016 'International Tables Vol C Tables 4.2.6.8 and 6.1.1.4'
H H 0.0000 0.0000 'International Tables Vol C Tables 4.2.6.8 and 6.1.1.4'
O O 0.0106 0.0060 'International Tables Vol C Tables 4.2.6.8 and 6.1.1.4'
Ba Ba -0.3244 2.2819 'International Tables Vol C Tables 4.2.6.8 and 6.1.1.4'

loop_
_geom_angle_atom_site_label_1
_geom_angle_atom_site_label_2
_geom_angle_atom_site_label_3
_geom_angle
_geom_angle_site_symmetry_1
_geom_angle_site_symmetry_3
O9 Ba1 O6 67.08(13) . 5_675
O9 Ba1 O3 146.76(15) . .
O6 Ba1 O3 89.17(11) 5_675 .
O9 Ba1 O8 69.02(14) . .
O6 Ba1 O8 135.38(12) 5_675 .
O3 Ba1 O8 133.99(12) . .
O9 Ba1 O7 139.22(11) . .
O6 Ba1 O7 143.53(11) 5_675 .
O3 Ba1 O7 73.24(9) . .
O8 Ba1 O7 73.38(11) . .
O9 Ba1 O6 114.75(13) . 5_665
O6 Ba1 O6 130.29(14) 5_675 5_665
O3 Ba1 O6 62.85(11) . 5_665
O8 Ba1 O6 76.29(12) . 5_665
O7 Ba1 O6 69.53(11) . 5_665
O9 Ba1 O1 131.36(13) . .
O6 Ba1 O1 74.94(11) 5_675 .
O3 Ba1 O1 56.05(11) . .
O8 Ba1 O1 133.59(13) . .
O7 Ba1 O1 68.72(10) . .
O6 Ba1 O1 112.78(10) 5_665 .
O9 Ba1 O5 73.80(14) . 5_665
O6 Ba1 O5 96.05(12) 5_675 5_665
O3 Ba1 O5 86.66(12) . 5_665
O8 Ba1 O5 79.00(13) . 5_665
O7 Ba1 O5 114.00(12) . 5_665
O6 Ba1 O5 45.93(11) 5_665 5_665
O1 Ba1 O5 141.15(11) . 5_665
O9 Ba1 O1 87.64(14) . 2_655
O6 Ba1 O1 93.94(11) 5_675 2_655
O3 Ba1 O1 118.13(12) . 2_655
O8 Ba1 O1 76.59(13) . 2_655
O7 Ba1 O1 68.56(10) . 2_655
O6 Ba1 O1 134.92(11) 5_665 2_655
O1 Ba1 O1 65.39(12) . 2_655
O5 Ba1 O1 153.40(11) 5_665 2_655
O9 Ba1 C4 95.54(16) . 5_665
O6 Ba1 C4 112.26(13) 5_675 5_665
O3 Ba1 C4 71.46(13) . 5_665
O8 Ba1 C4 79.32(14) . 5_665
O7 Ba1 C4 92.48(13) . 5_665
O6 Ba1 C4 23.16(13) 5_665 5_665
O1 Ba1 C4 127.18(12) . 5_665
O5 Ba1 C4 23.08(13) 5_665 5_665
O1 Ba1 C4 152.74(12) 2_655 5_665
O9 Ba1 Ba1 127.87(12) . 2_655
O6 Ba1 Ba1 107.37(8) 5_675 2_655
O3 Ba1 Ba1 80.15(9) . 2_655
O8 Ba1 Ba1 93.19(11) . 2_655
O7 Ba1 Ba1 39.28(8) . 2_655
O6 Ba1 Ba1 106.98(8) 5_665 2_655
O1 Ba1 Ba1 40.43(8) . 2_655
O5 Ba1 Ba1 152.79(8) 5_665 2_655
O1 Ba1 Ba1 40.24(8) 2_655 2_655
C4 Ba1 Ba1 130.07(11) 5_665 2_655
O2 C1 O1 125.6(5) . .
O2 C1 C2 115.3(5) . .
O1 C1 C2 119.2(5) . .
O3 C2 C1 110.4(4) . .
O3 C2 C3 109.8(5) . .
C1 C2 C3 109.4(5) . .
O3 C2 H1 112(3) . .
C1 C2 H1 110(3) . .
C3 C2 H1 105(3) . .
O4 C3 C2 109.8(5) . .
O4 C3 C4 110.7(5) . .
C2 C3 C4 111.5(4) . .
O4 C3 H2 107(3) . .
C2 C3 H2 117(3) . .
C4 C3 H2 100(3) . .
O5 C4 O6 123.1(5) . .
O5 C4 C3 117.7(6) . .
O6 C4 C3 119.2(5) . .
O5 C4 Ba1 62.5(3) . 5_665
O6 C4 Ba1 62.0(3) . 5_665
C3 C4 Ba1 166.4(4) . 5_665
C1 O1 Ba1 123.8(4) . .
C1 O1 Ba1 121.7(4) . 2_655
Ba1 O1 Ba1 99.33(11) . 2_655
C2 O3 Ba1 125.4(3) . .
C2 O3 H3 100(5) . .
Ba1 O3 H3 122(4) . .
C3 O4 H4 102(4) . .
C4 O5 Ba1 94.4(4) . 5_665
C4 O6 Ba1 119.4(3) . 5_675
C4 O6 Ba1 94.9(3) . 5_665
Ba1 O6 Ba1 130.29(14) 5_675 5_665
Ba1 O7 Ba1 101.44(16) 2_655 .
Ba1 O7 H5 115(4) 2_655 .
Ba1 O7 H5 112(4) . .
Ba1 O8 H7 127(4) . .
Ba1 O8 H6 125(4) . .
H7 O8 H6 103(4) . .
Ba1 O9 H8 145(4) . .
Ba1 O9 H9 103(5) . .
H8 O9 H9 103(5) . .

loop_
_geom_bond_atom_site_label_1
_geom_bond_atom_site_label_2
_geom_bond_distance
_geom_bond_site_symmetry_2
Ba1 O9 2.743(4) .
Ba1 O6 2.786(4) 5_675
Ba1 O3 2.790(4) .
Ba1 O8 2.801(4) .
Ba1 O7 2.818(3) .
Ba1 O6 2.848(4) 5_665
Ba1 O1 2.855(4) .
Ba1 O5 2.860(4) 5_665
Ba1 O1 2.867(4) 2_655
Ba1 C4 3.215(6) 5_665
Ba1 Ba1 4.3619(7) 2_655
C1 O2 1.253(6) .
C1 O1 1.260(6) .
C1 C2 1.527(7) .
C2 O3 1.432(6) .
C2 C3 1.527(8) .
C2 H1 0.931(19) .
C3 O4 1.438(7) .
C3 C4 1.528(8) .
C3 H2 1.00(5) .
C4 O5 1.264(6) .
C4 O6 1.269(7) .
C4 Ba1 3.215(6) 5_665
O1 Ba1 2.867(4) 2_655
O3 H3 0.80(2) .
O4 H4 0.77(2) .
O5 Ba1 2.860(4) 5_665
O6 Ba1 2.786(4) 5_675
O6 Ba1 2.848(4) 5_665
O7 Ba1 2.818(3) 2_655
O7 H5 0.858(18) .
O8 H7 0.836(19) .
O8 H6 0.826(19) .
O9 H8 0.869(19) .
O9 H9 0.81(5) .

loop_
_geom_hbond_atom_site_label_D
_geom_hbond_atom_site_label_H
_geom_hbond_atom_site_label_A
_geom_hbond_distance_DH
_geom_hbond_distance_HA
_geom_hbond_distance_DA
_geom_hbond_angle_DHA
_geom_hbond_site_symmetry_A
O4 H4 O5 0.77(2) 2.08(2) 2.854(6) 178(6) 1_565
O8 H7 O2 0.836(19) 1.90(2) 2.727(6) 170(5) 2_645
O8 H6 O2 0.826(19) 2.02(2) 2.842(6) 172(5) 3_445
O9 H8 O5 0.869(19) 1.90(2) 2.756(7) 167(6) 3_455
O9 H9 O8 0.81(5) 2.13(5) 2.936(7) 176(7) 1_565

loop_
_geom_torsion_atom_site_label_1
_geom_torsion_atom_site_label_2
_geom_torsion_atom_site_label_3
_geom_torsion_atom_site_label_4
_geom_torsion
_geom_torsion_site_symmetry_1
_geom_torsion_site_symmetry_4
O2 C1 C2 O3 -173.8(5) . .
O1 C1 C2 O3 5.3(7) . .
O2 C1 C2 C3 -52.8(7) . .
O1 C1 C2 C3 126.2(6) . .
O3 C2 C3 O4 68.3(6) . .
C1 C2 C3 O4 -53.0(6) . .
O3 C2 C3 C4 -54.7(6) . .
C1 C2 C3 C4 -176.0(5) . .
O4 C3 C4 O5 -174.4(5) . .
C2 C3 C4 O5 -51.9(7) . .
O4 C3 C4 O6 4.0(7) . .
C2 C3 C4 O6 126.5(5) . .
O4 C3 C4 Ba1 -87.2(18) . 5_665
C2 C3 C4 Ba1 35(2) . 5_665
O2 C1 O1 Ba1 156.5(5) . .
C2 C1 O1 Ba1 -22.4(7) . .
O2 C1 O1 Ba1 -73.5(7) . 2_655
C2 C1 O1 Ba1 107.6(5) . 2_655
O9 Ba1 O1 C1 -118.2(4) . .
O6 Ba1 O1 C1 -78.9(4) 5_675 .
O3 Ba1 O1 C1 20.5(4) . .
O8 Ba1 O1 C1 141.5(4) . .
O7 Ba1 O1 C1 104.1(4) . .
O6 Ba1 O1 C1 48.9(4) 5_665 .
O5 Ba1 O1 C1 1.9(5) 5_665 .
O1 Ba1 O1 C1 179.5(4) 2_655 .
C4 Ba1 O1 C1 27.8(4) 5_665 .
Ba1 Ba1 O1 C1 138.7(4) 2_655 .
O9 Ba1 O1 Ba1 103.17(18) . 2_655
O6 Ba1 O1 Ba1 142.42(13) 5_675 2_655
O3 Ba1 O1 Ba1 -118.19(16) . 2_655
O8 Ba1 O1 Ba1 2.82(19) . 2_655
O7 Ba1 O1 Ba1 -34.54(8) . 2_655
O6 Ba1 O1 Ba1 -89.74(12) 5_665 2_655
O5 Ba1 O1 Ba1 -136.80(14) 5_665 2_655
O1 Ba1 O1 Ba1 40.80(13) 2_655 2_655
C4 Ba1 O1 Ba1 -110.82(15) 5_665 2_655
C1 C2 O3 Ba1 14.7(6) . .
C3 C2 O3 Ba1 -106.1(4) . .
O9 Ba1 O3 C2 98.0(5) . .
O6 Ba1 O3 C2 55.1(4) 5_675 .
O8 Ba1 O3 C2 -137.6(4) . .
O7 Ba1 O3 C2 -92.5(4) . .
O6 Ba1 O3 C2 -167.7(4) 5_665 .
O1 Ba1 O3 C2 -17.2(4) . .
O5 Ba1 O3 C2 151.2(4) 5_665 .
O1 Ba1 O3 C2 -38.9(4) 2_655 .
C4 Ba1 O3 C2 168.9(4) 5_665 .
Ba1 Ba1 O3 C2 -52.7(4) 2_655 .
O6 C4 O5 Ba1 -13.7(6) . 5_665
C3 C4 O5 Ba1 164.7(4) . 5_665
O5 C4 O6 Ba1 -128.8(5) . 5_675
C3 C4 O6 Ba1 52.9(6) . 5_675
Ba1 C4 O6 Ba1 -142.5(3) 5_665 5_675
O5 C4 O6 Ba1 13.8(6) . 5_665
C3 C4 O6 Ba1 -164.6(4) . 5_665
O9 Ba1 O7 Ba1 -93.85(19) . 2_655
O6 Ba1 O7 Ba1 30.58(14) 5_675 2_655
O3 Ba1 O7 Ba1 94.94(9) . 2_655
O8 Ba1 O7 Ba1 -117.18(10) . 2_655
O6 Ba1 O7 Ba1 161.59(8) 5_665 2_655
O1 Ba1 O7 Ba1 35.51(8) . 2_655
O5 Ba1 O7 Ba1 173.36(9) 5_665 2_655
O1 Ba1 O7 Ba1 -35.39(8) 2_655 2_655
C4 Ba1 O7 Ba1 164.73(10) 5_665 2_655
